data_4306425
loop_
_publ_author_name
'Nicole L. Fry'
'Michael J. Rose'
'Crystal Nyitray'
'Pradip K. Mascharak'

_publ_contact_author_address
;
Department of Chemistry and Biochemistry,
University of California, Santa Cruz,
1156 High Street,
Santa Cruz, CA 95064
USA
;
_publ_contact_author_email pradip@chemsitry.ucsc.edu
_publ_contact_author_fax '+1 831 459 2935'
_publ_contact_author_name 'Pradip Mascharak'
_publ_contact_author_phone '+1 831 459 4251'
_publ_section_title
;
Facile Ligand Oxidation and Ring Nitration in Ruthenium Complexes Derived
from a Ligand with Dicarboxamide-N and Phosphine-P Donors
;
_journal_name_full 'Inorganic Chemistry'
_journal_page_first 11604
_journal_page_last 11610
_journal_paper_doi 10.1021/ic801243a
_journal_volume 47
_journal_year 2008
_chemical_formula_moiety 'C44 H32 Cl2 N2 O2 P2 Ru'
_chemical_formula_sum 'C44 H32 Cl2 N2 O2 P2 Ru'
_chemical_formula_weight 854.63
_chemical_name_common '[(dppQ)Ru(Cl)2] (1)'
_chemical_name_systematic
; 
 ? 
;
_space_group_IT_number 14
_symmetry_cell_setting monoclinic
_symmetry_space_group_name_Hall '-P 2ybc'
_symmetry_space_group_name_H-M 'P 1 21/c 1'
_atom_sites_solution_hydrogens geom
_atom_sites_solution_primary direct
_atom_sites_solution_secondary difmap
_audit_creation_method SHELXL-97
_cell_angle_alpha 90.00
_cell_angle_beta 105.959(2)
_cell_angle_gamma 90.00
_cell_formula_units_Z 4
_cell_length_a 12.8868(15)
_cell_length_b 15.8457(18)
_cell_length_c 18.982(2)
_cell_measurement_reflns_used 1861
_cell_measurement_temperature 150(2)
_cell_measurement_theta_max 23.03
_cell_measurement_theta_min 2.80
_cell_volume 3726.7(7)
_computing_cell_refinement 'Bruker SAINT v7.33A'
_computing_data_collection 'Bruker APEX-II v2.1'
_computing_data_reduction 'Bruker SAINT v7.33A'
_computing_structure_refinement 'SHELXL-97 (Sheldrick, 1997)'
_computing_structure_solution 'SHELXS-97 (Sheldrick, 1990)'
_diffrn_ambient_temperature 150(2)
_diffrn_detector_area_resol_mean 83.33
_diffrn_measured_fraction_theta_full 0.998
_diffrn_measured_fraction_theta_max 0.998
_diffrn_measurement_device_type 'Bruker APEX-II'
_diffrn_measurement_method \w/2\q-scans
_diffrn_radiation_monochromator 'channel-cut Si-<111> crystal'
_diffrn_radiation_source synchrotron
_diffrn_radiation_type synchrotron
_diffrn_radiation_wavelength 0.77490
_diffrn_reflns_av_R_equivalents 0.1368
_diffrn_reflns_av_sigmaI/netI 0.1121
_diffrn_reflns_limit_h_max 16
_diffrn_reflns_limit_h_min -16
_diffrn_reflns_limit_k_max 19
_diffrn_reflns_limit_k_min -19
_diffrn_reflns_limit_l_max 23
_diffrn_reflns_limit_l_min -23
_diffrn_reflns_number 36318
_diffrn_reflns_theta_full 29.03
_diffrn_reflns_theta_max 29.03
_diffrn_reflns_theta_min 2.60
_exptl_absorpt_coefficient_mu 0.863
_exptl_absorpt_correction_T_max 0.9914
_exptl_absorpt_correction_T_min 0.9263
_exptl_absorpt_correction_type empirical
_exptl_absorpt_process_details 'SADABS, 2004'
_exptl_crystal_colour red
_exptl_crystal_density_diffrn 1.523
_exptl_crystal_density_method 'not measured'
_exptl_crystal_description plate
_exptl_crystal_F_000 1736
_exptl_crystal_size_max 0.09
_exptl_crystal_size_mid 0.08
_exptl_crystal_size_min 0.01
_refine_diff_density_max 0.618
_refine_diff_density_min -0.465
_refine_diff_density_rms 0.122
_refine_ls_extinction_coef 0.0040(3)
_refine_ls_extinction_expression Fc^*^=kFc[1+0.001xFc^2^\l^3^/sin(2\q)]^-1/4^
_refine_ls_extinction_method SHELXL
_refine_ls_goodness_of_fit_ref 0.986
_refine_ls_hydrogen_treatment constr
_refine_ls_matrix_type full
_refine_ls_number_parameters 479
_refine_ls_number_reflns 7648
_refine_ls_number_restraints 0
_refine_ls_restrained_S_all 0.986
_refine_ls_R_factor_all 0.1274
_refine_ls_R_factor_gt 0.0520
_refine_ls_shift/su_max 0.000
_refine_ls_shift/su_mean 0.000
_refine_ls_structure_factor_coef Fsqd
_refine_ls_weighting_details 'calc w=1/[\s^2^(Fo^2^)+(0.0517P)^2^+0.0000P] where P=(Fo^2^+2Fc^2^)/3'
_refine_ls_weighting_scheme calc
_refine_ls_wR_factor_gt 0.1055
_refine_ls_wR_factor_ref 0.1353
_reflns_number_gt 4117
_reflns_number_total 7648
_reflns_threshold_expression >2sigma(I)
_cod_data_source_file ic801243a_si_002_2.cif
_cod_data_source_block xsc07101
_cod_original_cell_volume 3726.8(7)
_cod_original_sg_symbol_H-M 'P 21/c'
_cod_database_code 4306425

loop_
_symmetry_equiv_pos_as_xyz
'x, y, z'
'-x, y+1/2, -z+1/2'
'-x, -y, -z'
'x, -y-1/2, z-1/2'

loop_
_atom_site_label
_atom_site_type_symbol
_atom_site_fract_x
_atom_site_fract_y
_atom_site_fract_z
_atom_site_U_iso_or_equiv
_atom_site_adp_type
_atom_site_occupancy
_atom_site_symmetry_multiplicity
_atom_site_calc_flag
_atom_site_refinement_flags
_atom_site_disorder_assembly
_atom_site_disorder_group
Ru1 Ru 0.39529(4) -0.24300(3) 0.83772(2) 0.02537(14) Uani 1 1 d . . .
Cl1 Cl 0.37723(12) -0.38903(8) 0.86755(8) 0.0328(3) Uani 1 1 d . . .
Cl2 Cl 0.39895(12) -0.19885(8) 0.95971(8) 0.0326(3) Uani 1 1 d . . .
P1 P 0.20441(12) -0.24579(10) 0.79856(8) 0.0305(3) Uani 1 1 d . . .
P2 P 0.58618(12) -0.24556(9) 0.87732(8) 0.0269(3) Uani 1 1 d . . .
O1 O 0.3975(4) -0.3803(2) 0.6711(2) 0.0414(11) Uani 1 1 d . . .
O2 O 0.4166(3) 0.0019(2) 0.8505(2) 0.0381(11) Uani 1 1 d . . .
N1 N 0.3727(3) -0.2604(3) 0.7318(2) 0.0260(10) Uani 1 1 d . . .
N2 N 0.4342(4) -0.1299(3) 0.8063(2) 0.0252(10) Uani 1 1 d . . .
C1 C 0.3367(5) -0.3398(4) 0.6966(3) 0.0326(14) Uani 1 1 d . . .
C2 C 0.3909(4) -0.1945(3) 0.6908(3) 0.0275(13) Uani 1 1 d . . .
C3 C 0.3769(4) -0.1925(3) 0.6146(3) 0.0287(13) Uani 1 1 d . . .
H3A H 0.3505 -0.2405 0.5851 0.034 Uiso 1 1 calc R . .
C4 C 0.4014(5) -0.1216(3) 0.5845(3) 0.0304(13) Uani 1 1 d . . .
H4A H 0.3912 -0.1199 0.5330 0.037 Uiso 1 1 calc R . .
C5 C 0.4421(5) -0.0488(3) 0.6266(3) 0.0296(13) Uani 1 1 d . . .
H5A H 0.4586 0.0001 0.6028 0.035 Uiso 1 1 calc R . .
C6 C 0.4579(5) -0.0477(3) 0.7001(3) 0.0296(13) Uani 1 1 d . . .
H6A H 0.4879 0.0005 0.7282 0.036 Uiso 1 1 calc R . .
C7 C 0.4285(4) -0.1205(3) 0.7343(3) 0.0268(12) Uani 1 1 d . . .
C8 C 0.4704(5) -0.0619(3) 0.8573(3) 0.0319(14) Uani 1 1 d . . .
C11 C 0.1616(5) -0.3370(4) 0.7371(3) 0.0335(14) Uani 1 1 d . . .
C12 C 0.2276(5) -0.3694(4) 0.6956(3) 0.0360(14) Uani 1 1 d . . .
C13 C 0.1891(5) -0.4365(4) 0.6477(3) 0.0426(16) Uani 1 1 d . . .
H13A H 0.2321 -0.4572 0.6180 0.051 Uiso 1 1 calc R . .
C14 C 0.0909(6) -0.4731(5) 0.6423(4) 0.055(2) Uani 1 1 d . . .
H14A H 0.0670 -0.5189 0.6096 0.066 Uiso 1 1 calc R . .
C15 C 0.0273(6) -0.4437(5) 0.6840(4) 0.054(2) Uani 1 1 d . . .
H15A H -0.0406 -0.4692 0.6807 0.064 Uiso 1 1 calc R . .
C16 C 0.0626(5) -0.3763(4) 0.7311(3) 0.0455(17) Uani 1 1 d . . .
H16A H 0.0182 -0.3562 0.7600 0.055 Uiso 1 1 calc R . .
C21 C 0.1261(5) -0.2521(4) 0.8648(3) 0.0361(13) Uani 1 1 d . . .
C22 C 0.0291(6) -0.2098(4) 0.8559(4) 0.0512(18) Uani 1 1 d . . .
H22A H 0.0021 -0.1749 0.8142 0.061 Uiso 1 1 calc R . .
C23 C -0.0289(6) -0.2176(5) 0.9070(4) 0.061(2) Uani 1 1 d . . .
H23A H -0.0956 -0.1887 0.8997 0.073 Uiso 1 1 calc R . .
C24 C 0.0099(5) -0.2674(4) 0.9688(4) 0.0485(18) Uani 1 1 d . . .
H24A H -0.0291 -0.2715 1.0045 0.058 Uiso 1 1 calc R . .
C25 C 0.1070(5) -0.3117(4) 0.9783(3) 0.0441(17) Uani 1 1 d . . .
H25A H 0.1333 -0.3471 1.0198 0.053 Uiso 1 1 calc R . .
C26 C 0.1640(5) -0.3034(4) 0.9269(3) 0.0394(15) Uani 1 1 d . . .
H26A H 0.2302 -0.3329 0.9336 0.047 Uiso 1 1 calc R . .
C31 C 0.1449(5) -0.1563(4) 0.7401(3) 0.0375(15) Uani 1 1 d . . .
C32 C 0.0599(6) -0.1657(4) 0.6769(3) 0.0475(18) Uani 1 1 d . . .
H32A H 0.0316 -0.2202 0.6621 0.057 Uiso 1 1 calc R . .
C33 C 0.0166(6) -0.0956(5) 0.6355(4) 0.059(2) Uani 1 1 d . . .
H33A H -0.0432 -0.1022 0.5935 0.071 Uiso 1 1 calc R . .
C34 C 0.0594(7) -0.0165(5) 0.6547(4) 0.061(2) Uani 1 1 d . . .
H34A H 0.0299 0.0312 0.6258 0.073 Uiso 1 1 calc R . .
C35 C 0.1456(6) -0.0072(4) 0.7164(4) 0.055(2) Uani 1 1 d . . .
H35A H 0.1766 0.0469 0.7296 0.066 Uiso 1 1 calc R . .
C36 C 0.1867(5) -0.0771(4) 0.7591(4) 0.0414(16) Uani 1 1 d . . .
H36A H 0.2448 -0.0700 0.8021 0.050 Uiso 1 1 calc R . .
C41 C 0.6331(5) -0.1492(3) 0.9296(3) 0.0289(13) Uani 1 1 d . . .
C42 C 0.5727(5) -0.0732(4) 0.9165(3) 0.0295(13) Uani 1 1 d . . .
C43 C 0.6097(5) -0.0032(4) 0.9604(3) 0.0312(14) Uani 1 1 d . . .
H43A H 0.5685 0.0474 0.9525 0.037 Uiso 1 1 calc R . .
C44 C 0.7058(5) -0.0063(4) 1.0157(3) 0.0382(15) Uani 1 1 d . . .
H44A H 0.7299 0.0417 1.0457 0.046 Uiso 1 1 calc R . .
C45 C 0.7658(5) -0.0791(4) 1.0269(3) 0.0388(15) Uani 1 1 d . . .
H45A H 0.8326 -0.0808 1.0640 0.047 Uiso 1 1 calc R . .
C46 C 0.7298(5) -0.1496(4) 0.9848(3) 0.0359(15) Uani 1 1 d . . .
H46A H 0.7721 -0.1996 0.9937 0.043 Uiso 1 1 calc R . .
C51 C 0.6473(5) -0.2399(3) 0.8014(3) 0.0298(12) Uani 1 1 d . . .
C52 C 0.6328(5) -0.3082(3) 0.7520(3) 0.0316(14) Uani 1 1 d . . .
H52A H 0.5941 -0.3568 0.7596 0.038 Uiso 1 1 calc R . .
C53 C 0.6754(5) -0.3042(4) 0.6920(3) 0.0401(16) Uani 1 1 d . . .
H53A H 0.6654 -0.3501 0.6586 0.048 Uiso 1 1 calc R . .
C54 C 0.7317(5) -0.2341(4) 0.6812(3) 0.0415(15) Uani 1 1 d . . .
H54A H 0.7619 -0.2323 0.6409 0.050 Uiso 1 1 calc R . .
C55 C 0.7448(6) -0.1669(4) 0.7280(3) 0.0444(17) Uani 1 1 d . . .
H55A H 0.7825 -0.1182 0.7194 0.053 Uiso 1 1 calc R . .
C56 C 0.7036(5) -0.1693(3) 0.7877(3) 0.0349(14) Uani 1 1 d . . .
H56A H 0.7137 -0.1224 0.8199 0.042 Uiso 1 1 calc R . .
C61 C 0.6535(5) -0.3305(3) 0.9360(3) 0.0304(13) Uani 1 1 d . . .
C62 C 0.6157(5) -0.3521(3) 0.9957(3) 0.0325(14) Uani 1 1 d . . .
H62A H 0.5574 -0.3214 1.0048 0.039 Uiso 1 1 calc R . .
C63 C 0.6625(5) -0.4182(3) 1.0421(3) 0.0328(14) Uani 1 1 d . . .
H63A H 0.6354 -0.4329 1.0822 0.039 Uiso 1 1 calc R . .
C64 C 0.7482(5) -0.4624(4) 1.0297(3) 0.0347(14) Uani 1 1 d . . .
H64A H 0.7805 -0.5073 1.0614 0.042 Uiso 1 1 calc R . .
C65 C 0.7869(5) -0.4407(4) 0.9706(3) 0.0362(15) Uani 1 1 d . . .
H65A H 0.8460 -0.4709 0.9621 0.043 Uiso 1 1 calc R . .
C66 C 0.7402(5) -0.3753(3) 0.9239(3) 0.0329(14) Uani 1 1 d . . .
H66A H 0.7674 -0.3611 0.8837 0.039 Uiso 1 1 calc R . .

loop_
_atom_site_aniso_label
_atom_site_aniso_U_11
_atom_site_aniso_U_22
_atom_site_aniso_U_33
_atom_site_aniso_U_23
_atom_site_aniso_U_13
_atom_site_aniso_U_12
Ru1 0.0342(3) 0.0168(2) 0.0258(2) 0.0013(2) 0.00939(18) 0.0017(2)
Cl1 0.0410(9) 0.0197(7) 0.0376(8) 0.0037(6) 0.0106(7) -0.0001(6)
Cl2 0.0460(9) 0.0251(7) 0.0289(7) -0.0005(6) 0.0140(6) 0.0006(6)
P1 0.0343(8) 0.0289(8) 0.0291(7) 0.0042(7) 0.0102(6) 0.0029(8)
P2 0.0359(8) 0.0183(7) 0.0275(7) 0.0003(6) 0.0102(6) 0.0003(7)
O1 0.053(3) 0.027(2) 0.048(3) -0.013(2) 0.020(2) -0.004(2)
O2 0.052(3) 0.020(2) 0.043(3) -0.0033(18) 0.013(2) 0.008(2)
N1 0.030(3) 0.018(2) 0.033(2) -0.005(2) 0.014(2) -0.001(2)
N2 0.034(3) 0.016(2) 0.026(2) 0.0013(18) 0.007(2) 0.003(2)
C1 0.043(4) 0.024(3) 0.030(3) -0.003(2) 0.008(3) -0.004(3)
C2 0.026(3) 0.023(3) 0.034(3) 0.000(2) 0.008(3) 0.002(2)
C3 0.034(3) 0.025(3) 0.027(3) -0.003(2) 0.008(3) 0.000(3)
C4 0.035(3) 0.028(3) 0.027(3) 0.000(2) 0.006(3) 0.004(3)
C5 0.037(4) 0.021(3) 0.032(3) 0.009(2) 0.010(3) 0.002(3)
C6 0.038(4) 0.017(3) 0.035(3) 0.002(2) 0.011(3) 0.001(3)
C7 0.026(3) 0.020(3) 0.033(3) 0.004(2) 0.007(3) 0.005(2)
C8 0.043(4) 0.023(3) 0.033(3) -0.003(3) 0.017(3) -0.005(3)
C11 0.038(4) 0.028(3) 0.034(3) -0.001(3) 0.009(3) -0.007(3)
C12 0.042(4) 0.027(3) 0.037(4) 0.000(3) 0.008(3) -0.004(3)
C13 0.046(4) 0.037(4) 0.043(4) -0.002(3) 0.010(3) 0.001(3)
C14 0.058(5) 0.049(4) 0.055(5) -0.013(3) 0.013(4) -0.021(4)
C15 0.050(5) 0.061(5) 0.047(4) -0.005(4) 0.009(4) -0.026(4)
C16 0.042(4) 0.052(4) 0.044(4) -0.003(3) 0.015(3) -0.012(3)
C21 0.029(3) 0.039(4) 0.040(3) 0.005(3) 0.010(3) 0.001(3)
C22 0.057(5) 0.052(4) 0.049(4) 0.020(3) 0.021(4) 0.019(4)
C23 0.050(5) 0.073(5) 0.070(5) 0.027(4) 0.035(4) 0.025(4)
C24 0.044(4) 0.058(5) 0.050(4) 0.014(3) 0.024(3) 0.013(4)
C25 0.044(4) 0.056(4) 0.034(4) 0.008(3) 0.013(3) 0.000(3)
C26 0.043(4) 0.042(4) 0.035(4) 0.005(3) 0.013(3) 0.002(3)
C31 0.034(4) 0.045(4) 0.037(4) 0.007(3) 0.016(3) 0.006(3)
C32 0.064(5) 0.042(4) 0.035(4) 0.000(3) 0.011(3) 0.015(4)
C33 0.071(6) 0.074(6) 0.030(4) 0.010(4) 0.007(4) 0.032(5)
C34 0.068(6) 0.067(6) 0.051(5) 0.029(4) 0.022(4) 0.037(4)
C35 0.061(5) 0.035(4) 0.079(6) 0.016(4) 0.037(4) 0.019(4)
C36 0.044(4) 0.030(3) 0.054(4) 0.009(3) 0.021(3) 0.012(3)
C41 0.037(4) 0.025(3) 0.025(3) 0.000(2) 0.011(3) -0.007(3)
C42 0.037(4) 0.027(3) 0.028(3) 0.002(2) 0.014(3) -0.001(3)
C43 0.042(4) 0.029(3) 0.028(3) -0.004(2) 0.017(3) -0.004(3)
C44 0.052(4) 0.026(3) 0.035(4) -0.010(3) 0.010(3) -0.007(3)
C45 0.040(4) 0.037(4) 0.033(4) -0.005(3) 0.000(3) -0.002(3)
C46 0.044(4) 0.025(3) 0.038(4) -0.003(3) 0.010(3) -0.001(3)
C51 0.036(3) 0.024(3) 0.031(3) 0.002(2) 0.012(2) 0.001(3)
C52 0.042(4) 0.022(3) 0.031(3) 0.000(2) 0.010(3) -0.004(3)
C53 0.057(4) 0.027(3) 0.042(4) -0.004(3) 0.023(3) 0.003(3)
C54 0.057(4) 0.035(4) 0.036(3) 0.005(3) 0.018(3) -0.001(3)
C55 0.066(5) 0.037(4) 0.037(4) 0.002(3) 0.027(3) -0.013(3)
C56 0.045(4) 0.022(3) 0.036(3) -0.001(3) 0.008(3) -0.008(3)
C61 0.033(3) 0.024(3) 0.033(3) -0.002(2) 0.006(3) -0.002(3)
C62 0.046(4) 0.024(3) 0.029(3) 0.001(2) 0.013(3) 0.001(3)
C63 0.040(4) 0.027(3) 0.033(3) 0.006(2) 0.011(3) -0.005(3)
C64 0.040(4) 0.025(3) 0.034(3) 0.007(3) 0.002(3) 0.002(3)
C65 0.038(4) 0.026(3) 0.044(4) 0.001(3) 0.010(3) 0.008(3)
C66 0.045(4) 0.025(3) 0.031(3) 0.008(2) 0.015(3) 0.001(3)

loop_
_atom_type_symbol
_atom_type_description
_atom_type_scat_dispersion_real
_atom_type_scat_dispersion_imag
_atom_type_scat_source
C C -0.0020 0.0020 'International Tables Vol C Tables 4.2.6.8 and 6.1.1.4'
H H 0.0000 0.0000 'International Tables Vol C Tables 4.2.6.8 and 6.1.1.4'
N N -0.0031 0.0040 'International Tables Vol C Tables 4.2.6.8 and 6.1.1.4'
O O -0.0042 0.0074 'International Tables Vol C Tables 4.2.6.8 and 6.1.1.4'
Ru Ru -1.2090 0.9825 'International Tables Vol C Tables 4.2.6.8 and 6.1.1.4'
P P 0.1013 0.1134 'International Tables Vol C Tables 4.2.6.8 and 6.1.1.4'
Cl Cl 0.1408 0.1896 'International Tables Vol C Tables 4.2.6.8 and 6.1.1.4'

loop_
_geom_angle_atom_site_label_1
_geom_angle_atom_site_label_2
_geom_angle_atom_site_label_3
_geom_angle
_geom_angle_site_symmetry_1
_geom_angle_site_symmetry_3
_geom_angle_publ_flag
N1 Ru1 N2 78.42(17) . . ?
N1 Ru1 P1 80.08(13) . . ?
N2 Ru1 P1 104.36(14) . . ?
N1 Ru1 P2 99.83(13) . . ?
N2 Ru1 P2 77.61(14) . . ?
P1 Ru1 P2 177.94(5) . . ?
N1 Ru1 Cl2 168.74(13) . . ?
N2 Ru1 Cl2 94.95(13) . . ?
P1 Ru1 Cl2 92.95(5) . . ?
P2 Ru1 Cl2 87.46(5) . . ?
N1 Ru1 Cl1 96.26(13) . . ?
N2 Ru1 Cl1 168.91(13) . . ?
P1 Ru1 Cl1 84.07(5) . . ?
P2 Ru1 Cl1 93.90(5) . . ?
Cl2 Ru1 Cl1 91.76(5) . . ?
C21 P1 C31 104.0(3) . . ?
C21 P1 C11 105.5(3) . . ?
C31 P1 C11 102.7(3) . . ?
C21 P1 Ru1 120.69(19) . . ?
C31 P1 Ru1 113.7(2) . . ?
C11 P1 Ru1 108.5(2) . . ?
C61 P2 C51 106.5(3) . . ?
C61 P2 C41 104.8(3) . . ?
C51 P2 C41 103.7(3) . . ?
C61 P2 Ru1 119.28(19) . . ?
C51 P2 Ru1 112.66(19) . . ?
C41 P2 Ru1 108.5(2) . . ?
C2 N1 C1 119.3(4) . . ?
C2 N1 Ru1 118.5(4) . . ?
C1 N1 Ru1 122.3(3) . . ?
C7 N2 C8 120.8(4) . . ?
C7 N2 Ru1 116.8(3) . . ?
C8 N2 Ru1 122.3(3) . . ?
O1 C1 N1 119.1(5) . . ?
O1 C1 C12 122.9(5) . . ?
N1 C1 C12 117.9(5) . . ?
N1 C2 C3 127.7(5) . . ?
N1 C2 C7 112.3(5) . . ?
C3 C2 C7 120.0(5) . . ?
C4 C3 C2 118.6(5) . . ?
C4 C3 H3A 120.7 . . ?
C2 C3 H3A 120.7 . . ?
C3 C4 C5 122.5(5) . . ?
C3 C4 H4A 118.7 . . ?
C5 C4 H4A 118.7 . . ?
C6 C5 C4 121.2(5) . . ?
C6 C5 H5A 119.4 . . ?
C4 C5 H5A 119.4 . . ?
C5 C6 C7 118.4(5) . . ?
C5 C6 H6A 120.8 . . ?
C7 C6 H6A 120.8 . . ?
N2 C7 C6 126.9(5) . . ?
N2 C7 C2 113.9(5) . . ?
C6 C7 C2 119.2(5) . . ?
O2 C8 N2 118.9(5) . . ?
O2 C8 C42 122.8(5) . . ?
N2 C8 C42 118.3(5) . . ?
C16 C11 C12 118.1(6) . . ?
C16 C11 P1 120.6(5) . . ?
C12 C11 P1 121.3(5) . . ?
C13 C12 C11 118.8(6) . . ?
C13 C12 C1 114.6(6) . . ?
C11 C12 C1 126.6(5) . . ?
C14 C13 C12 121.7(6) . . ?
C14 C13 H13A 119.2 . . ?
C12 C13 H13A 119.2 . . ?
C15 C14 C13 120.1(6) . . ?
C15 C14 H14A 119.9 . . ?
C13 C14 H14A 119.9 . . ?
C14 C15 C16 119.5(6) . . ?
C14 C15 H15A 120.3 . . ?
C16 C15 H15A 120.3 . . ?
C15 C16 C11 121.8(6) . . ?
C15 C16 H16A 119.1 . . ?
C11 C16 H16A 119.1 . . ?
C22 C21 C26 118.4(6) . . ?
C22 C21 P1 122.9(5) . . ?
C26 C21 P1 118.7(5) . . ?
C23 C22 C21 121.0(6) . . ?
C23 C22 H22A 119.5 . . ?
C21 C22 H22A 119.5 . . ?
C22 C23 C24 120.4(6) . . ?
C22 C23 H23A 119.8 . . ?
C24 C23 H23A 119.8 . . ?
C23 C24 C25 119.6(6) . . ?
C23 C24 H24A 120.2 . . ?
C25 C24 H24A 120.2 . . ?
C26 C25 C24 119.4(6) . . ?
C26 C25 H25A 120.3 . . ?
C24 C25 H25A 120.3 . . ?
C25 C26 C21 121.3(6) . . ?
C25 C26 H26A 119.4 . . ?
C21 C26 H26A 119.4 . . ?
C36 C31 C32 118.8(6) . . ?
C36 C31 P1 118.6(5) . . ?
C32 C31 P1 122.6(5) . . ?
C33 C32 C31 120.1(7) . . ?
C33 C32 H32A 119.9 . . ?
C31 C32 H32A 119.9 . . ?
C34 C33 C32 120.6(7) . . ?
C34 C33 H33A 119.7 . . ?
C32 C33 H33A 119.7 . . ?
C33 C34 C35 119.4(7) . . ?
C33 C34 H34A 120.3 . . ?
C35 C34 H34A 120.3 . . ?
C34 C35 C36 119.9(7) . . ?
C34 C35 H35A 120.1 . . ?
C36 C35 H35A 120.1 . . ?
C31 C36 C35 121.1(7) . . ?
C31 C36 H36A 119.5 . . ?
C35 C36 H36A 119.5 . . ?
C46 C41 C42 118.1(5) . . ?
C46 C41 P2 120.0(4) . . ?
C42 C41 P2 121.9(4) . . ?
C43 C42 C41 119.4(5) . . ?
C43 C42 C8 116.3(5) . . ?
C41 C42 C8 124.3(5) . . ?
C44 C43 C42 120.9(6) . . ?
C44 C43 H43A 119.5 . . ?
C42 C43 H43A 119.5 . . ?
C45 C44 C43 119.7(5) . . ?
C45 C44 H44A 120.2 . . ?
C43 C44 H44A 120.2 . . ?
C44 C45 C46 120.4(6) . . ?
C44 C45 H45A 119.8 . . ?
C46 C45 H45A 119.8 . . ?
C45 C46 C41 121.5(6) . . ?
C45 C46 H46A 119.2 . . ?
C41 C46 H46A 119.2 . . ?
C56 C51 C52 118.1(5) . . ?
C56 C51 P2 123.1(4) . . ?
C52 C51 P2 118.7(4) . . ?
C53 C52 C51 119.9(5) . . ?
C53 C52 H52A 120.0 . . ?
C51 C52 H52A 120.0 . . ?
C54 C53 C52 120.1(6) . . ?
C54 C53 H53A 120.0 . . ?
C52 C53 H53A 120.0 . . ?
C55 C54 C53 120.6(6) . . ?
C55 C54 H54A 119.7 . . ?
C53 C54 H54A 119.7 . . ?
C54 C55 C56 120.4(6) . . ?
C54 C55 H55A 119.8 . . ?
C56 C55 H55A 119.8 . . ?
C55 C56 C51 120.9(5) . . ?
C55 C56 H56A 119.5 . . ?
C51 C56 H56A 119.5 . . ?
C62 C61 C66 118.9(5) . . ?
C62 C61 P2 117.8(4) . . ?
C66 C61 P2 123.2(4) . . ?
C61 C62 C63 120.7(6) . . ?
C61 C62 H62A 119.7 . . ?
C63 C62 H62A 119.7 . . ?
C64 C63 C62 120.1(5) . . ?
C64 C63 H63A 120.0 . . ?
C62 C63 H63A 120.0 . . ?
C63 C64 C65 119.5(5) . . ?
C63 C64 H64A 120.2 . . ?
C65 C64 H64A 120.2 . . ?
C66 C65 C64 120.7(6) . . ?
C66 C65 H65A 119.6 . . ?
C64 C65 H65A 119.6 . . ?
C65 C66 C61 120.1(5) . . ?
C65 C66 H66A 120.0 . . ?
C61 C66 H66A 120.0 . . ?

loop_
_geom_bond_atom_site_label_1
_geom_bond_atom_site_label_2
_geom_bond_distance
_geom_bond_site_symmetry_2
_geom_bond_publ_flag
Ru1 N1 1.970(4) . ?
Ru1 N2 1.995(4) . ?
Ru1 P1 2.3664(16) . ?
Ru1 P2 2.3667(16) . ?
Ru1 Cl2 2.4070(14) . ?
Ru1 Cl1 2.4087(14) . ?
P1 C21 1.818(6) . ?
P1 C31 1.834(6) . ?
P1 C11 1.844(6) . ?
P2 C61 1.809(6) . ?
P2 C51 1.825(5) . ?
P2 C41 1.831(6) . ?
O1 C1 1.212(7) . ?
O2 C8 1.213(6) . ?
N1 C2 1.361(7) . ?
N1 C1 1.440(7) . ?
N2 C7 1.357(6) . ?
N2 C8 1.438(7) . ?
C1 C12 1.477(8) . ?
C2 C3 1.408(7) . ?
C2 C7 1.439(7) . ?
C3 C4 1.336(7) . ?
C3 H3A 0.9500 . ?
C4 C5 1.420(7) . ?
C4 H4A 0.9500 . ?
C5 C6 1.353(7) . ?
C5 H5A 0.9500 . ?
C6 C7 1.426(7) . ?
C6 H6A 0.9500 . ?
C8 C42 1.489(8) . ?
C11 C16 1.396(8) . ?
C11 C12 1.406(8) . ?
C12 C13 1.399(8) . ?
C13 C14 1.369(9) . ?
C13 H13A 0.9500 . ?
C14 C15 1.369(9) . ?
C14 H14A 0.9500 . ?
C15 C16 1.387(9) . ?
C15 H15A 0.9500 . ?
C16 H16A 0.9500 . ?
C21 C22 1.388(8) . ?
C21 C26 1.404(8) . ?
C22 C23 1.382(9) . ?
C22 H22A 0.9500 . ?
C23 C24 1.389(9) . ?
C23 H23A 0.9500 . ?
C24 C25 1.402(8) . ?
C24 H24A 0.9500 . ?
C25 C26 1.381(8) . ?
C25 H25A 0.9500 . ?
C26 H26A 0.9500 . ?
C31 C36 1.375(8) . ?
C31 C32 1.392(8) . ?
C32 C33 1.386(9) . ?
C32 H32A 0.9500 . ?
C33 C34 1.378(10) . ?
C33 H33A 0.9500 . ?
C34 C35 1.383(10) . ?
C34 H34A 0.9500 . ?
C35 C36 1.388(8) . ?
C35 H35A 0.9500 . ?
C36 H36A 0.9500 . ?
C41 C46 1.390(8) . ?
C41 C42 1.419(8) . ?
C42 C43 1.390(7) . ?
C43 C44 1.387(8) . ?
C43 H43A 0.9500 . ?
C44 C45 1.372(8) . ?
C44 H44A 0.9500 . ?
C45 C46 1.378(8) . ?
C45 H45A 0.9500 . ?
C46 H46A 0.9500 . ?
C51 C56 1.396(7) . ?
C51 C52 1.409(7) . ?
C52 C53 1.394(8) . ?
C52 H52A 0.9500 . ?
C53 C54 1.373(8) . ?
C53 H53A 0.9500 . ?
C54 C55 1.367(8) . ?
C54 H54A 0.9500 . ?
C55 C56 1.376(8) . ?
C55 H55A 0.9500 . ?
C56 H56A 0.9500 . ?
C61 C62 1.393(7) . ?
C61 C66 1.395(8) . ?
C62 C63 1.395(8) . ?
C62 H62A 0.9500 . ?
C63 C64 1.380(8) . ?
C63 H63A 0.9500 . ?
C64 C65 1.390(8) . ?
C64 H64A 0.9500 . ?
C65 C66 1.389(8) . ?
C65 H65A 0.9500 . ?
C66 H66A 0.9500 . ?

loop_
_geom_torsion_atom_site_label_1
_geom_torsion_atom_site_label_2
_geom_torsion_atom_site_label_3
_geom_torsion_atom_site_label_4
_geom_torsion
_geom_torsion_site_symmetry_1
_geom_torsion_site_symmetry_2
_geom_torsion_site_symmetry_3
_geom_torsion_site_symmetry_4
_geom_torsion_publ_flag
N1 Ru1 P1 C21 169.0(3) . . . . ?
N2 Ru1 P1 C21 -115.8(3) . . . . ?
P2 Ru1 P1 C21 81.5(16) . . . . ?
Cl2 Ru1 P1 C21 -19.9(2) . . . . ?
Cl1 Ru1 P1 C21 71.6(2) . . . . ?
N1 Ru1 P1 C31 -66.4(2) . . . . ?
N2 Ru1 P1 C31 8.8(3) . . . . ?
P2 Ru1 P1 C31 -154.0(16) . . . . ?
Cl2 Ru1 P1 C31 104.7(2) . . . . ?
Cl1 Ru1 P1 C31 -163.9(2) . . . . ?
N1 Ru1 P1 C11 47.2(2) . . . . ?
N2 Ru1 P1 C11 122.4(2) . . . . ?
P2 Ru1 P1 C11 -40.3(16) . . . . ?
Cl2 Ru1 P1 C11 -141.7(2) . . . . ?
Cl1 Ru1 P1 C11 -50.2(2) . . . . ?
N1 Ru1 P2 C61 -114.2(2) . . . . ?
N2 Ru1 P2 C61 170.1(2) . . . . ?
P1 Ru1 P2 C61 -27.0(17) . . . . ?
Cl2 Ru1 P2 C61 74.4(2) . . . . ?
Cl1 Ru1 P2 C61 -17.1(2) . . . . ?
N1 Ru1 P2 C51 11.8(2) . . . . ?
N2 Ru1 P2 C51 -64.0(2) . . . . ?
P1 Ru1 P2 C51 98.9(16) . . . . ?
Cl2 Ru1 P2 C51 -159.6(2) . . . . ?
Cl1 Ru1 P2 C51 108.8(2) . . . . ?
N1 Ru1 P2 C41 126.0(2) . . . . ?
N2 Ru1 P2 C41 50.3(2) . . . . ?
P1 Ru1 P2 C41 -146.8(16) . . . . ?
Cl2 Ru1 P2 C41 -45.32(19) . . . . ?
Cl1 Ru1 P2 C41 -136.91(19) . . . . ?
N2 Ru1 N1 C2 -0.6(4) . . . . ?
P1 Ru1 N1 C2 106.4(4) . . . . ?
P2 Ru1 N1 C2 -75.7(4) . . . . ?
Cl2 Ru1 N1 C2 54.1(9) . . . . ?
Cl1 Ru1 N1 C2 -170.8(4) . . . . ?
N2 Ru1 N1 C1 -179.9(4) . . . . ?
P1 Ru1 N1 C1 -72.9(4) . . . . ?
P2 Ru1 N1 C1 105.0(4) . . . . ?
Cl2 Ru1 N1 C1 -125.2(6) . . . . ?
Cl1 Ru1 N1 C1 9.9(4) . . . . ?
N1 Ru1 N2 C7 -0.8(4) . . . . ?
P1 Ru1 N2 C7 -77.3(4) . . . . ?
P2 Ru1 N2 C7 102.1(4) . . . . ?
Cl2 Ru1 N2 C7 -171.6(4) . . . . ?
Cl1 Ru1 N2 C7 61.4(9) . . . . ?
N1 Ru1 N2 C8 -178.7(5) . . . . ?
P1 Ru1 N2 C8 104.8(4) . . . . ?
P2 Ru1 N2 C8 -75.8(4) . . . . ?
Cl2 Ru1 N2 C8 10.5(4) . . . . ?
Cl1 Ru1 N2 C8 -116.5(7) . . . . ?
C2 N1 C1 O1 67.5(7) . . . . ?
Ru1 N1 C1 O1 -113.2(5) . . . . ?
C2 N1 C1 C12 -114.6(6) . . . . ?
Ru1 N1 C1 C12 64.7(6) . . . . ?
C1 N1 C2 C3 1.3(8) . . . . ?
Ru1 N1 C2 C3 -178.0(4) . . . . ?
C1 N1 C2 C7 -178.8(5) . . . . ?
Ru1 N1 C2 C7 1.9(6) . . . . ?
N1 C2 C3 C4 -178.7(5) . . . . ?
C7 C2 C3 C4 1.5(8) . . . . ?
C2 C3 C4 C5 0.7(9) . . . . ?
C3 C4 C5 C6 -0.2(9) . . . . ?
C4 C5 C6 C7 -2.5(8) . . . . ?
C8 N2 C7 C6 1.7(8) . . . . ?
Ru1 N2 C7 C6 -176.2(4) . . . . ?
C8 N2 C7 C2 179.9(5) . . . . ?
Ru1 N2 C7 C2 2.0(6) . . . . ?
C5 C6 C7 N2 -177.2(5) . . . . ?
C5 C6 C7 C2 4.6(8) . . . . ?
N1 C2 C7 N2 -2.4(7) . . . . ?
C3 C2 C7 N2 177.5(5) . . . . ?
N1 C2 C7 C6 176.0(5) . . . . ?
C3 C2 C7 C6 -4.1(8) . . . . ?
C7 N2 C8 O2 65.1(7) . . . . ?
Ru1 N2 C8 O2 -117.1(5) . . . . ?
C7 N2 C8 C42 -115.3(6) . . . . ?
Ru1 N2 C8 C42 62.5(6) . . . . ?
C21 P1 C11 C16 21.3(6) . . . . ?
C31 P1 C11 C16 -87.4(5) . . . . ?
Ru1 P1 C11 C16 152.0(5) . . . . ?
C21 P1 C11 C12 -158.2(5) . . . . ?
C31 P1 C11 C12 93.1(5) . . . . ?
Ru1 P1 C11 C12 -27.5(5) . . . . ?
C16 C11 C12 C13 3.1(9) . . . . ?
P1 C11 C12 C13 -177.4(5) . . . . ?
C16 C11 C12 C1 -177.0(6) . . . . ?
P1 C11 C12 C1 2.5(9) . . . . ?
O1 C1 C12 C13 -15.4(9) . . . . ?
N1 C1 C12 C13 166.9(5) . . . . ?
O1 C1 C12 C11 164.8(6) . . . . ?
N1 C1 C12 C11 -13.0(9) . . . . ?
C11 C12 C13 C14 -2.5(10) . . . . ?
C1 C12 C13 C14 177.7(6) . . . . ?
C12 C13 C14 C15 0.6(11) . . . . ?
C13 C14 C15 C16 0.5(11) . . . . ?
C14 C15 C16 C11 0.2(11) . . . . ?
C12 C11 C16 C15 -2.1(10) . . . . ?
P1 C11 C16 C15 178.4(5) . . . . ?
C31 P1 C21 C22 13.9(7) . . . . ?
C11 P1 C21 C22 -93.8(6) . . . . ?
Ru1 P1 C21 C22 142.9(5) . . . . ?
C31 P1 C21 C26 -167.5(5) . . . . ?
C11 P1 C21 C26 84.8(5) . . . . ?
Ru1 P1 C21 C26 -38.5(6) . . . . ?
C26 C21 C22 C23 0.2(11) . . . . ?
P1 C21 C22 C23 178.8(6) . . . . ?
C21 C22 C23 C24 0.8(12) . . . . ?
C22 C23 C24 C25 -1.7(12) . . . . ?
C23 C24 C25 C26 1.6(11) . . . . ?
C24 C25 C26 C21 -0.7(10) . . . . ?
C22 C21 C26 C25 -0.2(10) . . . . ?
P1 C21 C26 C25 -178.9(5) . . . . ?
C21 P1 C31 C36 90.4(5) . . . . ?
C11 P1 C31 C36 -159.8(5) . . . . ?
Ru1 P1 C31 C36 -42.8(5) . . . . ?
C21 P1 C31 C32 -90.4(6) . . . . ?
C11 P1 C31 C32 19.5(6) . . . . ?
Ru1 P1 C31 C32 136.5(5) . . . . ?
C36 C31 C32 C33 -2.1(10) . . . . ?
P1 C31 C32 C33 178.7(5) . . . . ?
C31 C32 C33 C34 2.4(11) . . . . ?
C32 C33 C34 C35 -0.8(11) . . . . ?
C33 C34 C35 C36 -1.2(11) . . . . ?
C32 C31 C36 C35 0.1(9) . . . . ?
P1 C31 C36 C35 179.4(5) . . . . ?
C34 C35 C36 C31 1.6(10) . . . . ?
C61 P2 C41 C46 22.6(5) . . . . ?
C51 P2 C41 C46 -89.0(5) . . . . ?
Ru1 P2 C41 C46 151.0(4) . . . . ?
C61 P2 C41 C42 -156.4(5) . . . . ?
C51 P2 C41 C42 92.0(5) . . . . ?
Ru1 P2 C41 C42 -28.0(5) . . . . ?
C46 C41 C42 C43 -2.3(8) . . . . ?
P2 C41 C42 C43 176.7(4) . . . . ?
C46 C41 C42 C8 177.2(5) . . . . ?
P2 C41 C42 C8 -3.8(8) . . . . ?
O2 C8 C42 C43 -5.8(8) . . . . ?
N2 C8 C42 C43 174.5(5) . . . . ?
O2 C8 C42 C41 174.7(5) . . . . ?
N2 C8 C42 C41 -5.0(8) . . . . ?
C41 C42 C43 C44 1.5(8) . . . . ?
C8 C42 C43 C44 -178.1(5) . . . . ?
C42 C43 C44 C45 0.5(9) . . . . ?
C43 C44 C45 C46 -1.6(9) . . . . ?
C44 C45 C46 C41 0.7(9) . . . . ?
C42 C41 C46 C45 1.3(9) . . . . ?
P2 C41 C46 C45 -177.8(5) . . . . ?
C61 P2 C51 C56 -117.4(5) . . . . ?
C41 P2 C51 C56 -7.1(6) . . . . ?
Ru1 P2 C51 C56 110.0(5) . . . . ?
C61 P2 C51 C52 65.8(5) . . . . ?
C41 P2 C51 C52 176.1(5) . . . . ?
Ru1 P2 C51 C52 -66.7(5) . . . . ?
C56 C51 C52 C53 0.8(9) . . . . ?
P2 C51 C52 C53 177.7(4) . . . . ?
C51 C52 C53 C54 0.3(9) . . . . ?
C52 C53 C54 C55 -1.4(10) . . . . ?
C53 C54 C55 C56 1.5(10) . . . . ?
C54 C55 C56 C51 -0.4(10) . . . . ?
C52 C51 C56 C55 -0.7(9) . . . . ?
P2 C51 C56 C55 -177.5(5) . . . . ?
C51 P2 C61 C62 -175.2(4) . . . . ?
C41 P2 C61 C62 75.2(5) . . . . ?
Ru1 P2 C61 C62 -46.4(5) . . . . ?
C51 P2 C61 C66 4.2(6) . . . . ?
C41 P2 C61 C66 -105.3(5) . . . . ?
Ru1 P2 C61 C66 133.1(4) . . . . ?
C66 C61 C62 C63 -0.9(9) . . . . ?
P2 C61 C62 C63 178.6(4) . . . . ?
C61 C62 C63 C64 0.8(9) . . . . ?
C62 C63 C64 C65 -0.3(9) . . . . ?
C63 C64 C65 C66 -0.1(9) . . . . ?
C64 C65 C66 C61 0.0(9) . . . . ?
C62 C61 C66 C65 0.5(9) . . . . ?
P2 C61 C66 C65 -179.0(4) . . . . ?
